data_9015649
loop_
_publ_author_name
'Tahara, T.'
'Nakai, I.'
'Miyawaki, R.'
'Matsubara, S.'

_publ_section_title
;
 Crystal chemistry of RE(CO3)OH
;
_journal_name_full 'Zeitschrift fur Kristallographie'
_journal_page_first 326
_journal_page_last 334
_journal_volume 222
_journal_year 2007
_chemical_compound_source Synthetic
_chemical_formula_sum 'C H Nd O4'
_chemical_name_mineral Kozoite-(Nd)
_space_group_IT_number 62
_symmetry_space_group_name_Hall '-P 2ac 2n'
_symmetry_space_group_name_H-M 'P n m a'
_cell_angle_alpha 90
_cell_angle_beta 90
_cell_angle_gamma 90
_cell_formula_units_Z 4
_cell_length_a 7.2333
_cell_length_b 4.9640
_cell_length_c 8.4908
_cell_volume 304.872
_database_code_amcsd 0019379
_exptl_crystal_density_diffrn 4.820
_cod_original_formula_sum 'Nd C (O4 H)'
_cod_database_code 9015649

loop_
_space_group_symop_operation_xyz
x,y,z
x,1/2-y,z
-x,1/2+y,-z
1/2-x,1/2+y,1/2+z
1/2+x,1/2-y,1/2-z
1/2+x,y,1/2-z
1/2-x,-y,1/2+z
-x,-y,-z

loop_
_atom_site_label
_atom_site_fract_x
_atom_site_fract_y
_atom_site_fract_z
_atom_site_U_iso_or_equiv
_atom_site_type_symbol
_atom_site_attached_hydrogens
Nd 0.35557 0.25000 0.66625 0.00776 Nd 0
C 0.30420 0.25000 0.32060 0.00700 C 0
O-H1 0.03640 0.25000 0.60350 0.01370 O 1
O2 0.29360 -0.25000 0.69620 0.01250 O 0
O3 0.65210 -0.02530 0.61290 0.01050 O 0

loop_
_cod_changelog_entry_id
_cod_changelog_entry_author
_cod_changelog_entry_date
_cod_changelog_entry_text
1
;cod-tools version 3.8.0
Id: cif_guess_AMCSD_atom_types 9574 2023-05-10 09:00:05Z saulius
;
2023-05-10T18:56:15+03:00
;Derived atom types and hydrogen counts
from atom names that follow the AMCSD naming convention
(Wat == water, O-H == hydroxyl).
;

loop_
_cod_related_entry_id
_cod_related_entry_database
_cod_related_entry_code
1 AMCSD 0019379
